data_7021694
loop_
_publ_author_name
'Ryan, Patrick E.'
'Gu\'en\'ee, Laure'
'Piguet, Claude'

_publ_section_title
;
 Monitoring helical twists and effective molarities in dinuclear
 triple-stranded lanthanide helicates.
;
_journal_issue 31
_journal_name_full 'Dalton transactions (Cambridge, England : 2003)'
_journal_page_first 11047
_journal_page_last 11055
_journal_paper_doi 10.1039/c3dt50941a
_journal_volume 42
_journal_year 2013
_chemical_formula_moiety 'C129 H96 Lu2 N24, 6(C F3 O3 S), 4(C2 H3 N)'
_chemical_formula_sum 'C143 H108 F18 Lu2 N28 O18 S6'
_chemical_formula_weight 3390.86
_chemical_name_systematic
;
?
;
_space_group_IT_number 13
_symmetry_cell_setting monoclinic
_symmetry_space_group_name_Hall '-P 2yc'
_symmetry_space_group_name_H-M 'P 1 2/c 1'
_atom_sites_solution_hydrogens geom
_atom_sites_solution_primary direct
_atom_sites_solution_secondary difmap
_audit_creation_method SHELXL-97
_cell_angle_alpha 90.00
_cell_angle_beta 130.3370(10)
_cell_angle_gamma 90.00
_cell_formula_units_Z 2
_cell_length_a 18.3243(3)
_cell_length_b 23.0931(3)
_cell_length_c 23.8096(4)
_cell_measurement_reflns_used 14563
_cell_measurement_temperature 160(2)
_cell_measurement_theta_max 73.4599
_cell_measurement_theta_min 3.0944
_cell_volume 7680.0(2)
_computing_cell_refinement
;
CrysAlisPro, Agilent Technologies,
Version 1.171.35.11 (release 16-05-2011 CrysAlis171 .NET)
(compiled May 16 2011,17:55:39)
;
_computing_data_collection
;
CrysAlisPro, Agilent Technologies,
Version 1.171.35.11 (release 16-05-2011 CrysAlis171 .NET)
(compiled May 16 2011,17:55:39)
;
_computing_data_reduction
;
CrysAlisPro, Agilent Technologies,
Version 1.171.35.11 (release 16-05-2011 CrysAlis171 .NET)
(compiled May 16 2011,17:55:39)
;
_computing_molecular_graphics 'Ortep 3 (Farrugia, 1997)'
_computing_publication_material ShelX_Acta
_computing_structure_refinement 'SHELXL-97 (Sheldrick, 2008)'
_computing_structure_solution 'SIR97 (Altomare, 1999)'
_diffrn_ambient_temperature 160(2)
_diffrn_detector_area_resol_mean 10.4679
_diffrn_measured_fraction_theta_full 0.999
_diffrn_measured_fraction_theta_max 0.979
_diffrn_measurement_device_type 'SuperNova, Dual, Cu at zero, Atlas'
_diffrn_measurement_method '\w scans'
_diffrn_radiation_monochromator mirror
_diffrn_radiation_source 'SuperNova (Cu) X-ray Source'
_diffrn_radiation_type CuK\a
_diffrn_radiation_wavelength 1.54184
_diffrn_reflns_av_R_equivalents 0.0294
_diffrn_reflns_av_sigmaI/netI 0.0367
_diffrn_reflns_limit_h_max 22
_diffrn_reflns_limit_h_min -17
_diffrn_reflns_limit_k_max 27
_diffrn_reflns_limit_k_min -28
_diffrn_reflns_limit_l_max 27
_diffrn_reflns_limit_l_min -29
_diffrn_reflns_number 33788
_diffrn_reflns_theta_full 67.29
_diffrn_reflns_theta_max 73.62
_diffrn_reflns_theta_min 3.10
_exptl_absorpt_coefficient_mu 3.950
_exptl_absorpt_correction_T_max 0.804
_exptl_absorpt_correction_T_min 0.350
_exptl_absorpt_correction_type analytical
_exptl_absorpt_process_details
;
CrysAlisPro, Agilent Technologies,
Version 1.171.35.11 (release 16-05-2011 CrysAlis171 .NET)
(compiled May 16 2011,17:55:39)
Analytical numeric absorption correction using a multifaceted crystal
model based on expressions derived by R.C. Clark & J.S. Reid.
(Clark, R. C. & Reid, J. S. (1995). Acta Cryst. A51, 887-897)
;
_exptl_crystal_colour yellow
_exptl_crystal_density_diffrn 1.466
_exptl_crystal_density_method 'not measured'
_exptl_crystal_description plate
_exptl_crystal_F_000 3412
_exptl_crystal_size_max 0.3947
_exptl_crystal_size_mid 0.3334
_exptl_crystal_size_min 0.0558
_platon_squeeze_details
;
;
_refine_diff_density_max 2.037
_refine_diff_density_min -1.761
_refine_diff_density_rms 0.106
_refine_ls_extinction_method none
_refine_ls_goodness_of_fit_ref 1.218
_refine_ls_hydrogen_treatment constr
_refine_ls_matrix_type full
_refine_ls_number_parameters 840
_refine_ls_number_reflns 15190
_refine_ls_number_restraints 20
_refine_ls_restrained_S_all 1.220
_refine_ls_R_factor_all 0.0723
_refine_ls_R_factor_gt 0.0595
_refine_ls_shift/su_max 0.002
_refine_ls_shift/su_mean 0.000
_refine_ls_structure_factor_coef Fsqd
_refine_ls_weighting_details 'calc w=1/[\s^2^(Fo^2^)+(0.1216P)^2^+0.0000P] where P=(Fo^2^+2Fc^2^)/3'
_refine_ls_weighting_scheme calc
_refine_ls_wR_factor_gt 0.1831
_refine_ls_wR_factor_ref 0.1993
_reflns_number_gt 11834
_reflns_number_total 15190
_reflns_threshold_expression >2sigma(I)
_cod_data_source_file c3dt50941a.txt
_cod_data_source_block 6
_cod_original_sg_symbol_Hall '-P 2YC'
_cod_original_sg_symbol_H-M 'P 2/c'
_cod_database_code 7021694

loop_
_symmetry_equiv_pos_as_xyz
'x, y, z'
'-x, y, -z+1/2'
'-x, -y, -z'
'x, -y, z-1/2'

loop_
_atom_site_label
_atom_site_type_symbol
_atom_site_fract_x
_atom_site_fract_y
_atom_site_fract_z
_atom_site_U_iso_or_equiv
_atom_site_adp_type
_atom_site_occupancy
_atom_site_symmetry_multiplicity
_atom_site_calc_flag
_atom_site_refinement_flags
_atom_site_disorder_assembly
_atom_site_disorder_group
Lu1 Lu 0.243641(14) 0.708979(9) 0.513991(11) 0.04985(11) Uani 1 1 d . . .
N1A N 0.0739(3) 0.74128(19) 0.4478(3) 0.0648(12) Uani 1 1 d . . .
N1B N 0.1580(3) 0.62647(17) 0.4223(2) 0.0555(9) Uani 1 1 d . . .
N2A N 0.1530(3) 0.64981(16) 0.5380(2) 0.0550(9) Uani 1 1 d . . .
N2B N 0.3337(3) 0.66198(15) 0.4810(2) 0.0501(8) Uani 1 1 d . . .
N3A N 0.3306(2) 0.62487(14) 0.5966(2) 0.0458(7) Uani 1 1 d . . .
N3B N 0.4058(3) 0.75009(15) 0.5753(2) 0.0509(8) Uani 1 1 d . . .
N4A N 0.3199(3) 0.53066(16) 0.6152(2) 0.0567(9) Uani 1 1 d . . .
N4B N 0.5110(4) 0.7767(2) 0.5601(3) 0.0676(11) Uani 1 1 d . . .
N5A N 0.7330(3) 0.75208(17) 0.8784(2) 0.0566(9) Uani 1 1 d . . .
N6A N 0.7854(4) 0.8181(2) 0.8425(3) 0.0752(13) Uani 1 1 d . . .
N7A N 0.7669(3) 0.81684(18) 0.9855(2) 0.0636(11) Uani 1 1 d . . .
N8A N 0.7904(3) 0.75949(19) 1.0948(2) 0.0628(10) Uani 1 1 d . . .
C1A C 0.0326(5) 0.7849(3) 0.3998(4) 0.083(2) Uani 1 1 d . . .
H1A H 0.0573 0.7965 0.3767 0.100 Uiso 1 1 calc R . .
C1B C 0.0674(4) 0.6101(2) 0.3873(3) 0.0674(13) Uani 1 1 d . . .
H1B H 0.0268 0.6360 0.3870 0.081 Uiso 1 1 calc R . .
C2A C -0.0475(5) 0.8143(3) 0.3825(5) 0.104(3) Uani 1 1 d . . .
H2A H -0.0743 0.8462 0.3494 0.125 Uiso 1 1 calc R . .
C2B C 0.0293(4) 0.5563(3) 0.3507(4) 0.0810(17) Uani 1 1 d . . .
H2B H -0.0352 0.5461 0.3267 0.097 Uiso 1 1 calc R . .
C3A C -0.0870(5) 0.7973(3) 0.4129(5) 0.102(3) Uani 1 1 d . . .
H3A H -0.1403 0.8176 0.4015 0.123 Uiso 1 1 calc R . .
C3B C 0.0877(4) 0.5191(3) 0.3509(4) 0.0790(17) Uani 1 1 d . . .
H3B H 0.0644 0.4822 0.3282 0.095 Uiso 1 1 calc R . .
C4A C -0.0474(4) 0.7490(3) 0.4618(5) 0.090(2) Uani 1 1 d . . .
C4B C 0.1796(4) 0.5349(2) 0.3836(3) 0.0661(13) Uani 1 1 d . . .
C5A C -0.0848(5) 0.7269(3) 0.4935(5) 0.101(3) Uani 1 1 d . . .
H5A H -0.1368 0.7461 0.4854 0.121 Uiso 1 1 calc R . .
C5B C 0.2435(5) 0.4992(3) 0.3819(3) 0.0728(15) Uani 1 1 d . . .
H5B H 0.2233 0.4617 0.3606 0.087 Uiso 1 1 calc R . .
C6A C -0.0479(5) 0.6789(3) 0.5352(5) 0.097(3) Uani 1 1 d . . .
H6A H -0.0755 0.6643 0.5551 0.117 Uiso 1 1 calc R . .
C6B C 0.3310(4) 0.5183(2) 0.4100(3) 0.0689(13) Uani 1 1 d . . .
H6B H 0.3713 0.4940 0.4082 0.083 Uiso 1 1 calc R . .
C7A C 0.0317(4) 0.6490(3) 0.5506(4) 0.0752(17) Uani 1 1 d . . .
C7B C 0.3635(4) 0.5743(2) 0.4422(3) 0.0593(11) Uani 1 1 d . . .
C8A C 0.0703(4) 0.5970(3) 0.5907(4) 0.0813(18) Uani 1 1 d . . .
H8A H 0.0436 0.5798 0.6101 0.098 Uiso 1 1 calc R . .
C8B C 0.4505(4) 0.5981(2) 0.4674(3) 0.0628(12) Uani 1 1 d . . .
H8B H 0.4917 0.5761 0.4643 0.075 Uiso 1 1 calc R . .
C9A C 0.1463(4) 0.5712(2) 0.6020(3) 0.0678(13) Uani 1 1 d . . .
H9A H 0.1710 0.5351 0.6269 0.081 Uiso 1 1 calc R . .
C9B C 0.4763(4) 0.6524(2) 0.4959(3) 0.0615(11) Uani 1 1 d . . .
H9B H 0.5338 0.6692 0.5109 0.074 Uiso 1 1 calc R . .
C10A C 0.1867(3) 0.5999(2) 0.5753(3) 0.0535(10) Uani 1 1 d . . .
C10B C 0.4166(4) 0.6835(2) 0.5031(3) 0.0549(10) Uani 1 1 d . . .
C11A C 0.0738(3) 0.6729(2) 0.5239(3) 0.0611(12) Uani 1 1 d . . .
C11B C 0.3056(3) 0.6089(2) 0.4482(2) 0.0519(9) Uani 1 1 d . . .
C12A C 0.0341(4) 0.7229(3) 0.4770(3) 0.0708(16) Uani 1 1 d . . .
C12B C 0.2130(3) 0.5897(2) 0.4187(2) 0.0544(10) Uani 1 1 d . . .
C13A C 0.2775(3) 0.58365(19) 0.5936(3) 0.0510(9) Uani 1 1 d . . .
C13B C 0.4428(4) 0.7374(2) 0.5442(3) 0.0576(11) Uani 1 1 d . . .
C14A C 0.2811(4) 0.4741(2) 0.6136(4) 0.0727(14) Uani 1 1 d . . .
H14A H 0.2679 0.4752 0.6478 0.087 Uiso 1 1 calc R . .
H14B H 0.3299 0.4438 0.6311 0.087 Uiso 1 1 calc R . .
C14B C 0.5584(5) 0.7828(3) 0.5288(4) 0.0807(17) Uani 1 1 d . . .
H14C H 0.5920 0.7462 0.5362 0.097 Uiso 1 1 calc R . .
H14D H 0.6069 0.8140 0.5551 0.097 Uiso 1 1 calc R . .
C15A C 0.1910(5) 0.4583(3) 0.5381(5) 0.103(2) Uani 1 1 d . . .
H15A H 0.2037 0.4571 0.5040 0.154 Uiso 1 1 calc R . .
H15B H 0.1415 0.4872 0.5213 0.154 Uiso 1 1 calc R . .
H15C H 0.1691 0.4201 0.5399 0.154 Uiso 1 1 calc R . .
C15B C 0.4878(7) 0.7966(3) 0.4481(5) 0.098(2) Uani 1 1 d . . .
H15D H 0.4453 0.7634 0.4211 0.147 Uiso 1 1 calc R . .
H15E H 0.5221 0.8051 0.4303 0.147 Uiso 1 1 calc R . .
H15F H 0.4497 0.8304 0.4401 0.147 Uiso 1 1 calc R . .
C16A C 0.4094(3) 0.53760(19) 0.6360(3) 0.0519(9) Uani 1 1 d . . .
C16B C 0.5189(4) 0.8172(2) 0.6073(3) 0.0667(13) Uani 1 1 d . . .
C17A C 0.4843(4) 0.4997(2) 0.6639(3) 0.0594(11) Uani 1 1 d . . .
H17 H 0.4787 0.4598 0.6700 0.071 Uiso 1 1 calc R . .
C17B C 0.5748(5) 0.8667(3) 0.6405(4) 0.0805(17) Uani 1 1 d . . .
H17A H 0.6157 0.8793 0.6315 0.097 Uiso 1 1 calc R . .
C18A C 0.5675(3) 0.5219(2) 0.6828(3) 0.0575(11) Uani 1 1 d . . .
H18 H 0.6194 0.4965 0.7010 0.069 Uiso 1 1 calc R . .
C18B C 0.5683(5) 0.8965(2) 0.6868(4) 0.0787(17) Uani 1 1 d . . .
H18A H 0.6064 0.9302 0.7106 0.094 Uiso 1 1 calc R . .
C19A C 0.5773(3) 0.5815(2) 0.6755(3) 0.0522(9) Uani 1 1 d . . .
C19B C 0.5079(4) 0.8794(2) 0.7005(3) 0.0699(14) Uani 1 1 d . . .
C20A C 0.5015(3) 0.61963(19) 0.6474(2) 0.0497(9) Uani 1 1 d . . .
H20 H 0.5079 0.6598 0.6429 0.060 Uiso 1 1 calc R . .
C20B C 0.4510(4) 0.8299(2) 0.6660(3) 0.0622(12) Uani 1 1 d . . .
H20A H 0.4103 0.8173 0.6753 0.075 Uiso 1 1 calc R . .
C21A C 0.4165(3) 0.59732(18) 0.6263(2) 0.0465(8) Uani 1 1 d . . .
C21B C 0.4553(4) 0.7998(2) 0.6178(3) 0.0603(12) Uani 1 1 d . . .
C22A C 0.6688(3) 0.6043(2) 0.6945(3) 0.0610(11) Uani 1 1 d . . .
H22A H 0.7208 0.5760 0.7271 0.073 Uiso 1 1 calc R . .
H22B H 0.6592 0.6073 0.6487 0.073 Uiso 1 1 calc R . .
C22B C 0.5000 0.9143(3) 0.7500 0.078(2) Uani 1 2 d S . .
H22C H 0.4431 0.9397 0.7187 0.093 Uiso 0.50 1 calc PR . .
H22D H 0.5569 0.9397 0.7813 0.093 Uiso 0.50 1 calc PR . .
C23A C 0.6998(3) 0.6627(2) 0.7323(3) 0.0583(11) Uani 1 1 d . . .
C24A C 0.7380(5) 0.7043(3) 0.7125(4) 0.0749(15) Uani 1 1 d . . .
H24 H 0.7424 0.6948 0.6760 0.090 Uiso 1 1 calc R . .
C25A C 0.7684(5) 0.7581(3) 0.7460(4) 0.0794(16) Uani 1 1 d . . .
H25 H 0.7915 0.7863 0.7318 0.095 Uiso 1 1 calc R . .
C26A C 0.7641(4) 0.7697(3) 0.8010(3) 0.0697(14) Uani 1 1 d . . .
C27A C 0.7668(4) 0.8056(2) 0.8882(3) 0.0632(12) Uani 1 1 d . . .
C28A C 0.7280(3) 0.7286(2) 0.8218(3) 0.0565(11) Uani 1 1 d . . .
C29A C 0.6940(3) 0.6760(2) 0.7855(3) 0.0560(10) Uani 1 1 d . . .
H29 H 0.6666 0.6491 0.7974 0.067 Uiso 1 1 calc R . .
C30A C 0.8353(6) 0.8688(3) 0.8429(5) 0.100(2) Uani 1 1 d . . .
H30A H 0.8155 0.8735 0.7934 0.120 Uiso 1 1 calc R . .
H30B H 0.8160 0.9041 0.8538 0.120 Uiso 1 1 calc R . .
C31A C 0.9360(8) 0.8631(7) 0.8956(9) 0.230(10) Uani 1 1 d . . .
H31A H 0.9657 0.8907 0.8844 0.346 Uiso 1 1 calc R . .
H31B H 0.9542 0.8236 0.8939 0.346 Uiso 1 1 calc R . .
H31C H 0.9580 0.8709 0.9448 0.346 Uiso 1 1 calc R . .
C32A C 0.7672(4) 0.8448(2) 0.9372(3) 0.0717(15) Uani 1 1 d . . .
C33A C 0.7569(6) 0.9055(2) 0.9284(4) 0.087(2) Uani 1 1 d . . .
H33 H 0.7583 0.9242 0.8935 0.105 Uiso 1 1 calc R . .
C34A C 0.7450(7) 0.9370(3) 0.9709(5) 0.104(3) Uani 1 1 d . . .
H34 H 0.7360 0.9778 0.9644 0.125 Uiso 1 1 calc R . .
C35A C 0.7461(5) 0.9089(3) 1.0241(4) 0.090(2) Uani 1 1 d . . .
C36A C 0.7360(6) 0.9382(3) 1.0702(5) 0.097(2) Uani 1 1 d . . .
H36 H 0.7254 0.9788 1.0649 0.116 Uiso 1 1 calc R . .
C37A C 0.7408(6) 0.9098(3) 1.1217(5) 0.099(2) Uani 1 1 d . . .
H37 H 0.7306 0.9303 1.1506 0.119 Uiso 1 1 calc R . .
C38A C 0.7614(5) 0.8484(3) 1.1338(4) 0.0812(17) Uani 1 1 d . . .
C39A C 0.7766(5) 0.8174(3) 1.1915(4) 0.0840(17) Uani 1 1 d . . .
H39 H 0.7676 0.8357 1.2224 0.101 Uiso 1 1 calc R . .
C40A C 0.8043(6) 0.7609(3) 1.2026(4) 0.0836(18) Uani 1 1 d . . .
H40 H 0.8205 0.7403 1.2439 0.100 Uiso 1 1 calc R . .
C41A C 0.8087(5) 0.7332(2) 1.1518(3) 0.0683(14) Uani 1 1 d . . .
H41 H 0.8258 0.6934 1.1592 0.082 Uiso 1 1 calc R . .
C42A C 0.7689(4) 0.8172(2) 1.0863(3) 0.0669(13) Uani 1 1 d . . .
C43A C 0.7605(4) 0.8484(2) 1.0301(3) 0.0681(14) Uani 1 1 d . . .
S5T S 0.20215(10) 0.61271(6) 0.21689(9) 0.0711(3) Uani 1 1 d . . .
F2T F 0.3320(5) 0.6374(2) 0.2063(4) 0.140(2) Uani 1 1 d . . .
F3T F 0.3156(5) 0.7021(2) 0.2581(6) 0.165(3) Uani 1 1 d . . .
F4T F 0.3875(4) 0.6240(4) 0.3125(4) 0.168(3) Uani 1 1 d . . .
O6T O 0.2001(5) 0.6257(3) 0.2744(4) 0.121(2) Uani 1 1 d . . .
O7T O 0.2165(3) 0.55352(19) 0.2121(3) 0.0894(14) Uani 1 1 d . . .
O8T O 0.1316(4) 0.6429(4) 0.1512(4) 0.165(4) Uani 1 1 d . . .
C1T C 0.3124(5) 0.6472(3) 0.2484(5) 0.0857(18) Uani 1 1 d . . .
C9TA C 0.3420(11) 0.3341(7) 0.5494(8) 0.068(4) Uiso 0.333(2) 1 d PD A 1
F10A F 0.3762(9) 0.3827(6) 0.5678(7) 0.0958(19) Uiso 0.333(2) 1 d PD A 1
F11A F 0.3079(10) 0.3348(6) 0.5831(8) 0.0958(19) Uiso 0.333(2) 1 d PD A 1
F12A F 0.4079(10) 0.2934(5) 0.5754(9) 0.0958(19) Uiso 0.333(2) 1 d PD A 1
S13A S 0.2505(3) 0.33109(16) 0.4468(2) 0.0591(7) Uiso 0.333(2) 1 d PD A 1
O15A O 0.2200(9) 0.2729(5) 0.4336(7) 0.0700(15) Uiso 0.333(2) 1 d PD A 1
O14A O 0.3011(9) 0.3414(5) 0.4276(7) 0.0700(15) Uiso 0.333(2) 1 d PD A 1
O16A O 0.1783(8) 0.3757(5) 0.4286(8) 0.0700(15) Uiso 0.333(2) 1 d PD A 1
C9TB C 0.3290(15) 0.3094(9) 0.5444(12) 0.068(4) Uiso 0.167(2) 1 d PD A 2
F10B F 0.2886(18) 0.2630(9) 0.5168(14) 0.0958(19) Uiso 0.167(2) 1 d PD A 2
F11B F 0.2963(19) 0.3110(11) 0.5781(14) 0.0958(19) Uiso 0.167(2) 1 d PD A 2
F12B F 0.4215(14) 0.3119(12) 0.5824(14) 0.0958(19) Uiso 0.167(2) 1 d PD A 2
S13B S 0.2812(5) 0.3659(3) 0.4717(4) 0.0591(7) Uiso 0.167(2) 1 d PD A 2
O15B O 0.3413(15) 0.4135(8) 0.5202(12) 0.0700(15) Uiso 0.167(2) 1 d PD A 2
O14B O 0.3160(17) 0.3566(10) 0.4405(13) 0.0700(15) Uiso 0.167(2) 1 d PD A 2
O16B O 0.1774(12) 0.3609(11) 0.4296(15) 0.0700(15) Uiso 0.167(2) 1 d PD A 2
N1SA N 0.001(3) 0.8579(7) 0.258(2) 0.075(5) Uiso 0.25 1 d PD B -1
C2SA C 0.000(3) 0.9006(11) 0.2373(18) 0.082(7) Uiso 0.25 1 d P B -1
C3SA C 0.001(3) 0.9625(12) 0.235(2) 0.100(9) Uiso 0.25 1 d PD B -1
H3SA H -0.0004 0.9746 0.1945 0.151 Uiso 0.25 1 calc PR B -1
H3SB H 0.0600 0.9772 0.2816 0.151 Uiso 0.25 1 calc PR B -1
H3SC H -0.0545 0.9782 0.2266 0.151 Uiso 0.25 1 calc PR B -1

loop_
_atom_site_aniso_label
_atom_site_aniso_U_11
_atom_site_aniso_U_22
_atom_site_aniso_U_33
_atom_site_aniso_U_23
_atom_site_aniso_U_13
_atom_site_aniso_U_12
Lu1 0.04434(15) 0.04397(15) 0.04299(15) -0.00194(8) 0.02008(12) 0.00596(7)
N1A 0.048(2) 0.057(2) 0.053(2) -0.0054(18) 0.0164(19) 0.0141(17)
N1B 0.0491(18) 0.0524(18) 0.0448(19) -0.0022(16) 0.0213(17) 0.0054(15)
N2A 0.0443(18) 0.0520(18) 0.056(2) -0.0114(17) 0.0270(17) -0.0029(15)
N2B 0.0511(18) 0.0472(17) 0.0408(17) -0.0019(14) 0.0247(16) 0.0023(14)
N3A 0.0415(16) 0.0434(15) 0.0453(18) -0.0019(14) 0.0249(15) 0.0008(13)
N3B 0.0533(19) 0.0435(16) 0.0452(18) 0.0022(14) 0.0271(17) 0.0036(14)
N4A 0.055(2) 0.0472(18) 0.062(2) 0.0017(17) 0.0354(19) 0.0002(15)
N4B 0.069(3) 0.061(2) 0.069(3) -0.002(2) 0.043(2) -0.010(2)
N5A 0.0482(19) 0.0520(19) 0.052(2) 0.0060(17) 0.0244(18) -0.0050(15)
N6A 0.082(3) 0.059(2) 0.074(3) 0.007(2) 0.046(3) -0.015(2)
N7A 0.068(2) 0.049(2) 0.048(2) 0.0030(16) 0.025(2) -0.0072(17)
N8A 0.058(2) 0.059(2) 0.048(2) -0.0019(18) 0.0234(19) -0.0138(18)
C1A 0.071(4) 0.062(3) 0.071(4) 0.000(3) 0.026(3) 0.022(3)
C1B 0.052(2) 0.069(3) 0.055(3) -0.017(2) 0.024(2) -0.001(2)
C2A 0.068(4) 0.083(4) 0.091(5) -0.009(4) 0.020(4) 0.036(3)
C2B 0.056(3) 0.084(4) 0.073(4) -0.027(3) 0.029(3) -0.010(3)
C3A 0.059(3) 0.091(5) 0.104(6) -0.021(4) 0.029(4) 0.028(3)
C3B 0.070(3) 0.068(3) 0.074(4) -0.031(3) 0.035(3) -0.006(3)
C4A 0.054(3) 0.084(4) 0.102(5) -0.032(4) 0.037(3) 0.009(3)
C4B 0.070(3) 0.054(2) 0.057(3) -0.017(2) 0.033(3) -0.003(2)
C5A 0.062(3) 0.092(4) 0.134(7) -0.033(5) 0.057(4) 0.004(3)
C5B 0.079(3) 0.064(3) 0.061(3) -0.021(2) 0.039(3) -0.003(3)
C6A 0.067(3) 0.096(5) 0.141(7) -0.050(5) 0.073(4) -0.023(3)
C6B 0.074(3) 0.068(3) 0.063(3) -0.011(2) 0.044(3) 0.008(2)
C7A 0.055(3) 0.071(3) 0.101(4) -0.034(3) 0.051(3) -0.017(2)
C7B 0.068(3) 0.055(2) 0.053(2) -0.002(2) 0.038(2) 0.007(2)
C8A 0.061(3) 0.086(4) 0.107(5) -0.031(4) 0.060(4) -0.023(3)
C8B 0.070(3) 0.069(3) 0.057(3) -0.001(2) 0.045(3) 0.010(2)
C9A 0.057(3) 0.064(3) 0.076(3) -0.012(3) 0.041(3) -0.015(2)
C9B 0.062(3) 0.064(3) 0.064(3) 0.003(2) 0.043(3) 0.004(2)
C10A 0.041(2) 0.057(2) 0.055(2) -0.010(2) 0.028(2) -0.0072(17)
C10B 0.059(2) 0.053(2) 0.042(2) 0.0086(18) 0.028(2) 0.0066(19)
C11A 0.040(2) 0.063(3) 0.066(3) -0.021(2) 0.027(2) -0.0014(18)
C11B 0.055(2) 0.053(2) 0.0372(19) 0.0030(17) 0.0248(19) 0.0083(18)
C12A 0.041(2) 0.071(3) 0.068(3) -0.023(3) 0.021(2) 0.010(2)
C12B 0.051(2) 0.057(2) 0.036(2) -0.0044(17) 0.0198(19) 0.0097(18)
C13A 0.042(2) 0.050(2) 0.051(2) -0.0065(18) 0.0255(19) -0.0008(16)
C13B 0.059(3) 0.055(2) 0.045(2) 0.0046(19) 0.027(2) -0.0024(19)
C14A 0.071(3) 0.055(3) 0.085(4) 0.003(3) 0.048(3) -0.005(2)
C14B 0.086(4) 0.076(3) 0.088(4) 0.003(3) 0.060(4) -0.012(3)
C15A 0.085(4) 0.069(3) 0.107(6) -0.021(4) 0.040(4) -0.024(3)
C15B 0.114(6) 0.099(5) 0.096(5) 0.023(4) 0.075(5) 0.011(4)
C16A 0.051(2) 0.047(2) 0.050(2) 0.0031(18) 0.030(2) 0.0037(17)
C16B 0.066(3) 0.052(2) 0.068(3) 0.003(2) 0.037(3) -0.003(2)
C17A 0.060(2) 0.050(2) 0.058(3) 0.006(2) 0.033(2) 0.0109(19)
C17B 0.085(4) 0.064(3) 0.081(4) 0.002(3) 0.048(3) -0.016(3)
C18A 0.056(2) 0.054(2) 0.053(2) 0.011(2) 0.031(2) 0.0208(19)
C18B 0.086(4) 0.042(2) 0.074(4) -0.005(2) 0.036(3) -0.014(2)
C19A 0.049(2) 0.060(2) 0.048(2) 0.0034(19) 0.031(2) 0.0106(18)
C19B 0.084(3) 0.044(2) 0.058(3) 0.005(2) 0.035(3) 0.001(2)
C20A 0.052(2) 0.051(2) 0.044(2) 0.0033(17) 0.0300(19) 0.0042(17)
C20B 0.062(3) 0.046(2) 0.055(3) 0.002(2) 0.027(2) -0.0032(19)
C21A 0.048(2) 0.0460(19) 0.045(2) 0.0016(16) 0.0302(19) 0.0031(16)
C21B 0.061(3) 0.048(2) 0.053(3) 0.004(2) 0.028(2) 0.0013(19)
C22A 0.050(2) 0.069(3) 0.060(3) 0.000(2) 0.033(2) 0.003(2)
C22B 0.087(5) 0.044(3) 0.067(5) 0.000 0.034(4) 0.000
C23A 0.041(2) 0.074(3) 0.053(2) 0.008(2) 0.028(2) 0.0040(19)
C24A 0.070(3) 0.097(4) 0.067(3) 0.009(3) 0.049(3) 0.002(3)
C25A 0.077(4) 0.090(4) 0.081(4) 0.014(3) 0.056(3) -0.011(3)
C26A 0.068(3) 0.069(3) 0.063(3) 0.006(2) 0.038(3) -0.017(2)
C27A 0.071(3) 0.052(2) 0.050(3) 0.006(2) 0.032(2) -0.010(2)
C28A 0.046(2) 0.055(2) 0.055(3) 0.011(2) 0.027(2) -0.0014(18)
C29A 0.043(2) 0.060(2) 0.058(3) 0.012(2) 0.029(2) 0.0050(17)
C30A 0.123(6) 0.073(4) 0.116(6) 0.008(4) 0.082(5) -0.024(4)
C31A 0.102(7) 0.206(13) 0.243(17) 0.120(13) 0.048(9) -0.045(8)
C32A 0.072(3) 0.050(2) 0.057(3) 0.005(2) 0.025(3) -0.015(2)
C33A 0.108(5) 0.051(3) 0.079(4) 0.008(3) 0.050(4) -0.012(3)
C34A 0.131(7) 0.055(3) 0.093(5) 0.001(3) 0.057(5) -0.012(4)
C35A 0.098(5) 0.049(3) 0.086(4) -0.008(3) 0.043(4) -0.010(3)
C36A 0.120(6) 0.050(3) 0.097(5) -0.008(3) 0.059(5) 0.002(3)
C37A 0.113(6) 0.073(4) 0.085(5) -0.018(4) 0.053(5) 0.005(4)
C38A 0.088(4) 0.067(3) 0.077(4) -0.019(3) 0.048(4) -0.015(3)
C39A 0.096(4) 0.083(4) 0.065(3) -0.014(3) 0.048(4) -0.010(3)
C40A 0.105(5) 0.075(3) 0.067(4) -0.016(3) 0.053(4) -0.024(3)
C41A 0.081(3) 0.055(2) 0.052(3) -0.006(2) 0.036(3) -0.018(2)
C42A 0.067(3) 0.054(2) 0.051(3) -0.010(2) 0.025(2) -0.010(2)
C43A 0.077(3) 0.048(2) 0.051(3) -0.013(2) 0.029(2) -0.015(2)
S5T 0.0614(7) 0.0726(7) 0.0773(9) 0.0109(7) 0.0440(7) 0.0119(6)
F2T 0.171(5) 0.143(4) 0.201(6) -0.082(4) 0.163(5) -0.076(4)
F3T 0.177(6) 0.086(3) 0.317(11) -0.055(4) 0.198(8) -0.034(3)
F4T 0.088(3) 0.214(7) 0.123(5) 0.025(5) 0.033(3) -0.032(4)
O6T 0.171(6) 0.094(3) 0.178(7) -0.036(4) 0.150(6) -0.025(4)
O7T 0.088(3) 0.072(2) 0.129(4) -0.013(3) 0.080(3) -0.002(2)
O8T 0.070(3) 0.215(8) 0.157(6) 0.120(6) 0.051(4) 0.028(4)
C1T 0.074(4) 0.076(4) 0.110(5) -0.007(4) 0.061(4) 0.001(3)

loop_
_atom_type_symbol
_atom_type_description
_atom_type_scat_dispersion_real
_atom_type_scat_dispersion_imag
_atom_type_scat_source
C C 0.0181 0.0091 'International Tables Vol C Tables 4.2.6.8 and 6.1.1.4'
H H 0.0000 0.0000 'International Tables Vol C Tables 4.2.6.8 and 6.1.1.4'
F F 0.0727 0.0534 'International Tables Vol C Tables 4.2.6.8 and 6.1.1.4'
Lu Lu -6.6179 4.6937 'International Tables Vol C Tables 4.2.6.8 and 6.1.1.4'
N N 0.0311 0.0180 'International Tables Vol C Tables 4.2.6.8 and 6.1.1.4'
O O 0.0492 0.0322 'International Tables Vol C Tables 4.2.6.8 and 6.1.1.4'
S S 0.3331 0.5567 'International Tables Vol C Tables 4.2.6.8 and 6.1.1.4'

loop_
_geom_angle_atom_site_label_1
_geom_angle_atom_site_label_2
_geom_angle_atom_site_label_3
_geom_angle
_geom_angle_site_symmetry_1
_geom_angle_site_symmetry_3
N3A Lu1 N2A 64.41(12) . .
N3A Lu1 N2B 72.02(12) . .
N2A Lu1 N2B 120.72(13) . .
N3A Lu1 N7A 142.22(12) . 2_656
N2A Lu1 N7A 118.76(15) . 2_656
N2B Lu1 N7A 120.37(15) . 2_656
N3A Lu1 N3B 85.62(11) . .
N2A Lu1 N3B 142.50(13) . .
N2B Lu1 N3B 64.48(12) . .
N7A Lu1 N3B 71.65(13) 2_656 .
N3A Lu1 N5A 84.45(12) . 2_656
N2A Lu1 N5A 71.46(14) . 2_656
N2B Lu1 N5A 141.61(12) . 2_656
N7A Lu1 N5A 64.06(14) 2_656 2_656
N3B Lu1 N5A 84.30(13) . 2_656
N3A Lu1 N8A 141.55(13) . 2_656
N2A Lu1 N8A 137.05(14) . 2_656
N2B Lu1 N8A 69.63(13) . 2_656
N7A Lu1 N8A 64.91(14) 2_656 2_656
N3B Lu1 N8A 80.45(14) . 2_656
N5A Lu1 N8A 128.97(15) 2_656 2_656
N3A Lu1 N1A 128.87(15) . .
N2A Lu1 N1A 64.49(15) . .
N2B Lu1 N1A 137.12(14) . .
N7A Lu1 N1A 68.92(15) 2_656 .
N3B Lu1 N1A 140.46(14) . .
N5A Lu1 N1A 81.23(14) 2_656 .
N8A Lu1 N1A 80.58(16) 2_656 .
N3A Lu1 N1B 79.40(13) . .
N2A Lu1 N1B 69.60(14) . .
N2B Lu1 N1B 64.41(13) . .
N7A Lu1 N1B 138.32(12) 2_656 .
N3B Lu1 N1B 128.89(13) . .
N5A Lu1 N1B 141.05(14) 2_656 .
N8A Lu1 N1B 81.93(14) 2_656 .
N1A Lu1 N1B 81.86(13) . .
C1A N1A C12A 118.6(5) . .
C1A N1A Lu1 123.1(5) . .
C12A N1A Lu1 116.1(3) . .
C1B N1B C12B 117.0(4) . .
C1B N1B Lu1 125.0(3) . .
C12B N1B Lu1 116.8(3) . .
C10A N2A C11A 117.3(5) . .
C10A N2A Lu1 122.5(3) . .
C11A N2A Lu1 119.3(3) . .
C10B N2B C11B 118.0(4) . .
C10B N2B Lu1 122.0(3) . .
C11B N2B Lu1 119.4(3) . .
C13A N3A C21A 104.3(3) . .
C13A N3A Lu1 116.5(3) . .
C21A N3A Lu1 134.1(3) . .
C13B N3B C21B 104.9(4) . .
C13B N3B Lu1 115.9(3) . .
C21B N3B Lu1 134.5(3) . .
C13A N4A C16A 106.6(4) . .
C13A N4A C14A 129.7(4) . .
C16A N4A C14A 123.5(4) . .
C13B N4B C16B 105.3(5) . .
C13B N4B C14B 130.4(5) . .
C16B N4B C14B 123.8(5) . .
C27A N5A C28A 105.0(4) . .
C27A N5A Lu1 115.9(3) . 2_656
C28A N5A Lu1 133.6(3) . 2_656
C27A N6A C26A 107.4(4) . .
C27A N6A C30A 129.2(6) . .
C26A N6A C30A 122.5(6) . .
C32A N7A C43A 118.1(5) . .
C32A N7A Lu1 122.4(4) . 2_656
C43A N7A Lu1 119.0(3) . 2_656
C41A N8A C42A 117.3(5) . .
C41A N8A Lu1 125.0(4) . 2_656
C42A N8A Lu1 116.3(3) . 2_656
N1A C1A C2A 121.3(9) . .
N1A C1A H1A 119.4 . .
C2A C1A H1A 119.4 . .
N1B C1B C2B 123.2(5) . .
N1B C1B H1B 118.4 . .
C2B C1B H1B 118.4 . .
C3A C2A C1A 120.8(8) . .
C3A C2A H2A 119.6 . .
C1A C2A H2A 119.6 . .
C3B C2B C1B 118.4(5) . .
C3B C2B H2B 120.8 . .
C1B C2B H2B 120.8 . .
C2A C3A C4A 119.4(6) . .
C2A C3A H3A 120.3 . .
C4A C3A H3A 120.3 . .
C4B C3B C2B 120.3(5) . .
C4B C3B H3B 119.9 . .
C2B C3B H3B 119.9 . .
C5A C4A C12A 120.5(7) . .
C5A C4A C3A 123.8(6) . .
C12A C4A C3A 115.7(8) . .
C3B C4B C12B 118.5(5) . .
C3B C4B C5B 123.2(5) . .
C12B C4B C5B 118.2(5) . .
C6A C5A C4A 120.7(6) . .
C6A C5A H5A 119.7 . .
C4A C5A H5A 119.7 . .
C6B C5B C4B 121.5(5) . .
C6B C5B H5B 119.3 . .
C4B C5B H5B 119.3 . .
C5A C6A C7A 122.0(8) . .
C5A C6A H6A 119.0 . .
C7A C6A H6A 119.0 . .
C5B C6B C7B 120.7(5) . .
C5B C6B H6B 119.6 . .
C7B C6B H6B 119.6 . .
C11A C7A C8A 117.7(5) . .
C11A C7A C6A 117.8(7) . .
C8A C7A C6A 124.5(7) . .
C8B C7B C11B 117.2(4) . .
C8B C7B C6B 123.3(5) . .
C11B C7B C6B 119.4(5) . .
C9A C8A C7A 120.3(6) . .
C9A C8A H8A 119.9 . .
C7A C8A H8A 119.9 . .
C9B C8B C7B 120.4(5) . .
C9B C8B H8B 119.8 . .
C7B C8B H8B 119.8 . .
C8A C9A C10A 117.9(6) . .
C8A C9A H9A 121.1 . .
C10A C9A H9A 121.1 . .
C8B C9B C10B 119.1(5) . .
C8B C9B H9B 120.4 . .
C10B C9B H9B 120.4 . .
N2A C10A C9A 123.6(4) . .
N2A C10A C13A 111.3(4) . .
C9A C10A C13A 124.6(5) . .
N2B C10B C9B 122.4(5) . .
N2B C10B C13B 112.1(4) . .
C9B C10B C13B 124.9(5) . .
N2A C11A C7A 123.2(5) . .
N2A C11A C12A 115.3(5) . .
C7A C11A C12A 121.5(5) . .
N2B C11B C7B 122.6(5) . .
N2B C11B C12B 116.8(4) . .
C7B C11B C12B 120.6(4) . .
N1A C12A C4A 124.0(7) . .
N1A C12A C11A 118.7(4) . .
C4A C12A C11A 117.3(7) . .
N1B C12B C4B 122.5(5) . .
N1B C12B C11B 118.0(4) . .
C4B C12B C11B 119.4(4) . .
N3A C13A N4A 113.9(4) . .
N3A C13A C10A 118.8(4) . .
N4A C13A C10A 127.0(4) . .
N3B C13B N4B 113.8(5) . .
N3B C13B C10B 120.0(4) . .
N4B C13B C10B 126.0(5) . .
N4A C14A C15A 112.8(5) . .
N4A C14A H14A 109.0 . .
C15A C14A H14A 109.0 . .
N4A C14A H14B 109.0 . .
C15A C14A H14B 109.0 . .
H14A C14A H14B 107.8 . .
N4B C14B C15B 111.5(6) . .
N4B C14B H14C 109.3 . .
C15B C14B H14C 109.3 . .
N4B C14B H14D 109.3 . .
C15B C14B H14D 109.3 . .
H14C C14B H14D 108.0 . .
C14A C15A H15A 109.5 . .
C14A C15A H15B 109.5 . .
H15A C15A H15B 109.5 . .
C14A C15A H15C 109.5 . .
H15A C15A H15C 109.5 . .
H15B C15A H15C 109.5 . .
C14B C15B H15D 109.5 . .
C14B C15B H15E 109.5 . .
H15D C15B H15E 109.5 . .
C14B C15B H15F 109.5 . .
H15D C15B H15F 109.5 . .
H15E C15B H15F 109.5 . .
N4A C16A C17A 132.6(4) . .
N4A C16A C21A 105.5(4) . .
C17A C16A C21A 121.8(4) . .
C17B C16B N4B 131.6(6) . .
C17B C16B C21B 121.8(6) . .
N4B C16B C21B 106.6(5) . .
C18A C17A C16A 117.8(4) . .
C18A C17A H17 121.1 . .
C16A C17A H17 121.1 . .
C18B C17B C16B 117.1(6) . .
C18B C17B H17A 121.4 . .
C16B C17B H17A 121.4 . .
C17A C18A C19A 121.6(4) . .
C17A C18A H18 119.2 . .
C19A C18A H18 119.2 . .
C17B C18B C19B 122.8(5) . .
C17B C18B H18A 118.6 . .
C19B C18B H18A 118.6 . .
C20A C19A C18A 120.4(4) . .
C20A C19A C22A 119.3(4) . .
C18A C19A C22A 120.3(4) . .
C18B C19B C20B 119.6(6) . .
C18B C19B C22B 121.5(5) . .
C20B C19B C22B 118.9(6) . .
C21A C20A C19A 118.3(4) . .
C21A C20A H20 120.8 . .
C19A C20A H20 120.8 . .
C21B C20B C19B 118.4(6) . .
C21B C20B H20A 120.8 . .
C19B C20B H20A 120.8 . .
C20A C21A N3A 130.4(4) . .
C20A C21A C16A 120.1(4) . .
N3A C21A C16A 109.5(4) . .
C20B C21B C16B 120.2(5) . .
C20B C21B N3B 130.4(5) . .
C16B C21B N3B 109.4(5) . .
C23A C22A C19A 113.8(4) . .
C23A C22A H22A 108.8 . .
C19A C22A H22A 108.8 . .
C23A C22A H22B 108.8 . .
C19A C22A H22B 108.8 . .
H22A C22A H22B 107.7 . .
C19B C22B C19B 115.5(6) . 2_656
C19B C22B H22C 108.4 . .
C19B C22B H22C 108.4 2_656 .
C19B C22B H22D 108.4 . .
C19B C22B H22D 108.4 2_656 .
H22C C22B H22D 107.5 . .
C29A C23A C24A 119.9(5) . .
C29A C23A C22A 121.5(5) . .
C24A C23A C22A 118.5(5) . .
C25A C24A C23A 120.7(6) . .
C25A C24A H24 119.7 . .
C23A C24A H24 119.7 . .
C24A C25A C26A 118.0(5) . .
C24A C25A H25 121.0 . .
C26A C25A H25 121.0 . .
N6A C26A C25A 132.2(5) . .
N6A C26A C28A 106.1(5) . .
C25A C26A C28A 121.6(6) . .
N5A C27A N6A 112.6(5) . .
N5A C27A C32A 118.1(5) . .
N6A C27A C32A 128.7(5) . .
C29A C28A N5A 131.6(4) . .
C29A C28A C26A 119.6(5) . .
N5A C28A C26A 108.8(5) . .
C23A C29A C28A 120.0(5) . .
C23A C29A H29 120.0 . .
C28A C29A H29 120.0 . .
C31A C30A N6A 112.2(7) . .
C31A C30A H30A 109.2 . .
N6A C30A H30A 109.2 . .
C31A C30A H30B 109.2 . .
N6A C30A H30B 109.2 . .
H30A C30A H30B 107.9 . .
C30A C31A H31A 109.5 . .
C30A C31A H31B 109.5 . .
H31A C31A H31B 109.5 . .
C30A C31A H31C 109.5 . .
H31A C31A H31C 109.5 . .
H31B C31A H31C 109.5 . .
N7A C32A C33A 122.7(7) . .
N7A C32A C27A 112.8(4) . .
C33A C32A C27A 124.1(6) . .
C34A C33A C32A 119.1(7) . .
C34A C33A H33 120.5 . .
C32A C33A H33 120.5 . .
C33A C34A C35A 120.0(7) . .
C33A C34A H34 120.0 . .
C35A C34A H34 120.0 . .
C36A C35A C34A 123.3(7) . .
C36A C35A C43A 120.5(7) . .
C34A C35A C43A 116.2(7) . .
C37A C36A C35A 121.2(6) . .
C37A C36A H36 119.4 . .
C35A C36A H36 119.4 . .
C36A C37A C38A 121.0(7) . .
C36A C37A H37 119.5 . .
C38A C37A H37 119.5 . .
C39A C38A C42A 117.4(6) . .
C39A C38A C37A 123.6(7) . .
C42A C38A C37A 118.9(7) . .
C40A C39A C38A 119.2(6) . .
C40A C39A H39 120.4 . .
C38A C39A H39 120.4 . .
C39A C40A C41A 119.2(6) . .
C39A C40A H40 120.4 . .
C41A C40A H40 120.4 . .
N8A C41A C40A 123.7(6) . .
N8A C41A H41 118.2 . .
C40A C41A H41 118.2 . .
N8A C42A C38A 122.9(6) . .
N8A C42A C43A 118.2(5) . .
C38A C42A C43A 118.7(5) . .
N7A C43A C35A 123.8(6) . .
N7A C43A C42A 116.8(5) . .
C35A C43A C42A 119.5(6) . .
O8T S5T O7T 118.4(5) . .
O8T S5T O6T 112.7(5) . .
O7T S5T O6T 113.8(4) . .
O8T S5T C1T 102.5(4) . .
O7T S5T C1T 104.1(3) . .
O6T S5T C1T 103.0(4) . .
F3T C1T F2T 108.3(7) . .
F3T C1T F4T 107.3(8) . .
F2T C1T F4T 102.6(7) . .
F3T C1T S5T 114.6(5) . .
F2T C1T S5T 113.4(6) . .
F4T C1T S5T 109.9(6) . .
F10A C9TA F11A 96.2(14) . .
F10A C9TA F12A 112.5(14) . .
F11A C9TA F12A 112.3(14) . .
F10A C9TA S13A 108.7(12) . .
F11A C9TA S13A 115.2(11) . .
F12A C9TA S13A 111.1(12) . .
O14A S13A O15A 111.6(8) . .
O14A S13A O16A 118.1(8) . .
O15A S13A O16A 116.1(7) . .
O14A S13A C9TA 102.3(8) . .
O15A S13A C9TA 102.5(7) . .
O16A S13A C9TA 103.3(8) . .
F10B C9TB F11B 90(2) . .
F10B C9TB F12B 118(2) . .
F11B C9TB F12B 119(2) . .
F10B C9TB S13B 110.9(18) . .
F11B C9TB S13B 115.6(18) . .
F12B C9TB S13B 103.3(16) . .
C9TB F10B F11B 46.3(13) . .
C9TB F11B F10B 43.9(12) . .
O14B S13B O15B 100.6(14) . .
O14B S13B O16B 120.3(16) . .
O15B S13B O16B 125.5(14) . .
O14B S13B C9TB 108.1(13) . .
O15B S13B C9TB 97.6(11) . .
O16B S13B C9TB 101.5(12) . .
N1SA C2SA C3SA 157(3) . .

loop_
_geom_bond_atom_site_label_1
_geom_bond_atom_site_label_2
_geom_bond_distance
_geom_bond_site_symmetry_2
Lu1 N3A 2.475(3) .
Lu1 N2A 2.486(4) .
Lu1 N2B 2.489(4) .
Lu1 N7A 2.499(4) 2_656
Lu1 N3B 2.499(4) .
Lu1 N5A 2.513(4) 2_656
Lu1 N8A 2.522(5) 2_656
Lu1 N1A 2.524(4) .
Lu1 N1B 2.535(4) .
N1A C1A 1.331(8) .
N1A C12A 1.360(9) .
N1B C1B 1.342(7) .
N1B C12B 1.362(6) .
N2A C10A 1.338(6) .
N2A C11A 1.369(6) .
N2B C10B 1.340(7) .
N2B C11B 1.363(6) .
N3A C13A 1.330(6) .
N3A C21A 1.394(5) .
N3B C13B 1.320(7) .
N3B C21B 1.405(6) .
N4A C13A 1.360(6) .
N4A C16A 1.381(6) .
N4A C14A 1.475(6) .
N4B C13B 1.384(7) .
N4B C16B 1.397(8) .
N4B C14B 1.472(9) .
N5A C27A 1.333(6) .
N5A C28A 1.401(7) .
N5A Lu1 2.513(4) 2_656
N6A C27A 1.365(8) .
N6A C26A 1.369(9) .
N6A C30A 1.482(7) .
N7A C32A 1.321(7) .
N7A C43A 1.356(7) .
N7A Lu1 2.499(4) 2_656
N8A C41A 1.318(7) .
N8A C42A 1.368(8) .
N8A Lu1 2.523(5) 2_656
C1A C2A 1.415(10) .
C1A H1A 0.9500 .
C1B C2B 1.417(8) .
C1B H1B 0.9500 .
C2A C3A 1.371(15) .
C2A H2A 0.9500 .
C2B C3B 1.370(8) .
C2B H2B 0.9500 .
C3A C4A 1.426(13) .
C3A H3A 0.9500 .
C3B C4B 1.370(9) .
C3B H3B 0.9500 .
C4A C5A 1.404(13) .
C4A C12A 1.424(7) .
C4B C12B 1.419(6) .
C4B C5B 1.455(8) .
C5A C6A 1.343(13) .
C5A H5A 0.9500 .
C5B C6B 1.350(9) .
C5B H5B 0.9500 .
C6A C7A 1.430(8) .
C6A H6A 0.9500 .
C6B C7B 1.423(7) .
C6B H6B 0.9500 .
C7A C11A 1.392(9) .
C7A C8A 1.407(10) .
C7B C8B 1.403(8) .
C7B C11B 1.407(7) .
C8A C9A 1.374(8) .
C8A H8A 0.9500 .
C8B C9B 1.357(8) .
C8B H8B 0.9500 .
C9A C10A 1.414(8) .
C9A H9A 0.9500 .
C9B C10B 1.407(7) .
C9B H9B 0.9500 .
C10A C13A 1.470(6) .
C10B C13B 1.461(7) .
C11A C12A 1.435(9) .
C11B C12B 1.423(7) .
C14A C15A 1.499(9) .
C14A H14A 0.9900 .
C14A H14B 0.9900 .
C14B C15B 1.501(11) .
C14B H14C 0.9900 .
C14B H14D 0.9900 .
C15A H15A 0.9800 .
C15A H15B 0.9800 .
C15A H15C 0.9800 .
C15B H15D 0.9800 .
C15B H15E 0.9800 .
C15B H15F 0.9800 .
C16A C17A 1.382(6) .
C16A C21A 1.418(6) .
C16B C17B 1.389(8) .
C16B C21B 1.399(9) .
C17A C18A 1.380(7) .
C17A H17 0.9500 .
C17B C18B 1.369(10) .
C17B H17A 0.9500 .
C18A C19A 1.414(7) .
C18A H18 0.9500 .
C18B C19B 1.398(10) .
C18B H18A 0.9500 .
C19A C20A 1.396(6) .
C19A C22A 1.518(7) .
C19B C20B 1.400(7) .
C19B C22B 1.508(7) .
C20A C21A 1.389(6) .
C20A H20 0.9500 .
C20B C21B 1.389(8) .
C20B H20A 0.9500 .
C22A C23A 1.514(8) .
C22A H22A 0.9900 .
C22A H22B 0.9900 .
C22B C19B 1.509(7) 2_656
C22B H22C 0.9900 .
C22B H22D 0.9900 .
C23A C29A 1.372(8) .
C23A C24A 1.435(8) .
C24A C25A 1.385(9) .
C24A H24 0.9500 .
C25A C26A 1.388(10) .
C25A H25 0.9500 .
C26A C28A 1.415(7) .
C27A C32A 1.475(9) .
C28A C29A 1.382(7) .
C29A H29 0.9500 .
C30A C31A 1.414(14) .
C30A H30A 0.9900 .
C30A H30B 0.9900 .
C31A H31A 0.9800 .
C31A H31B 0.9800 .
C31A H31C 0.9800 .
C32A C33A 1.410(7) .
C33A C34A 1.375(12) .
C33A H33 0.9500 .
C34A C35A 1.412(11) .
C34A H34 0.9500 .
C35A C36A 1.401(11) .
C35A C43A 1.412(8) .
C36A C37A 1.341(12) .
C36A H36 0.9500 .
C37A C38A 1.448(10) .
C37A H37 0.9500 .
C38A C39A 1.407(10) .
C38A C42A 1.420(9) .
C39A C40A 1.364(11) .
C39A H39 0.9500 .
C40A C41A 1.415(9) .
C40A H40 0.9500 .
C41A H41 0.9500 .
C42A C43A 1.436(9) .
S5T O8T 1.410(6) .
S5T O7T 1.410(5) .
S5T O6T 1.425(6) .
S5T C1T 1.821(7) .
F2T C1T 1.283(9) .
F3T C1T 1.282(8) .
F4T C1T 1.340(10) .
C9TA F10A 1.221(18) .
C9TA F11A 1.296(18) .
C9TA F12A 1.325(17) .
C9TA S13A 1.866(15) .
S13A O14A 1.295(11) .
S13A O15A 1.410(12) .
S13A O16A 1.501(11) .
C9TB F10B 1.22(2) .
C9TB F11B 1.28(2) .
C9TB F12B 1.31(2) .
C9TB S13B 1.871(19) .
F10B F11B 1.76(3) .
S13B O14B 1.272(15) .
S13B O15B 1.452(17) .
S13B O16B 1.474(16) .
N1SA C2SA 1.10(3) .
C2SA C3SA 1.43(3) .
C3SA H3SA 0.9800 .
C3SA H3SB 0.9800 .
C3SA H3SC 0.9800 .

loop_
_platon_squeeze_void_nr
_platon_squeeze_void_average_x
_platon_squeeze_void_average_y
_platon_squeeze_void_average_z
_platon_squeeze_void_volume
_platon_squeeze_void_count_electrons
_platon_squeeze_void_content
1 -0.015 0.000 -0.009 2136 593 ' '
2 0.000 0.322 0.750 10 1 ' '
3 0.000 0.678 0.250 10 0 ' '
4 0.031 0.459 0.557 11 0 ' '
5 0.031 0.541 0.057 12 2 ' '
6 0.500 0.292 0.250 16 0 ' '
7 0.500 0.708 0.750 16 0 ' '
8 0.969 0.459 0.943 11 1 ' '
9 0.969 0.541 0.443 12 3 ' '
